data_7209287
loop_
_publ_author_name
'Zhang, Zhe'
'Ma, Jian-Fang'
'Liu, Ying-Ying'
'Kan, Wei-Qiu'
'Yang, Jin'

_publ_section_title
;
 2D and 3D coordination polymers constructed by a novel
 hexakis(1,2,4-triazol-ylmethy1)benzene ligand and different carboxylate
 anions: syntheses, structures, and luminescent properties
;
_journal_issue 10
_journal_name_full CrystEngComm
_journal_page_first 2009
_journal_paper_doi 10.1039/c3ce26874h
_journal_volume 15
_journal_year 2013
_chemical_formula_moiety 'C20 H22 Co N9 O7'
_chemical_formula_sum 'C20 H22 Co N9 O7'
_chemical_formula_weight 559.40
_chemical_name_systematic
;
?
;
_space_group_IT_number 2
_symmetry_cell_setting triclinic
_symmetry_space_group_name_Hall '-P 1'
_symmetry_space_group_name_H-M 'P -1'
_atom_sites_solution_hydrogens geom
_atom_sites_solution_primary direct
_atom_sites_solution_secondary difmap
_audit_creation_method SHELXL-97
_cell_angle_alpha 68.36(6)
_cell_angle_beta 72.963(6)
_cell_angle_gamma 70.147(7)
_cell_formula_units_Z 2
_cell_length_a 10.1440(8)
_cell_length_b 10.7970(8)
_cell_length_c 12.1600(8)
_cell_measurement_reflns_used 2681
_cell_measurement_temperature 293(2)
_cell_measurement_theta_max 29.0184
_cell_measurement_theta_min 3.3899
_cell_volume 1142.7(4)
_computing_cell_refinement CrysAlis
_computing_data_collection 'CrysAlis (Oxford Diffraction, 2006)'
_computing_data_reduction CrysAlis
_computing_structure_refinement 'SHELXL-97 (Sheldrick, 1997)'
_computing_structure_solution 'SHELXS-97 (Sheldrick, 1997)'
_diffrn_ambient_temperature 293(2)
_diffrn_detector_area_resol_mean 10.0
_diffrn_measured_fraction_theta_full 0.995
_diffrn_measured_fraction_theta_max 0.848
_diffrn_measurement_device_type 'Oxford Diffraction Gemini R Ultra'
_diffrn_measurement_method '\w scan'
_diffrn_radiation_monochromator graphite
_diffrn_radiation_source 'fine-focus sealed tube'
_diffrn_radiation_type MoK\a
_diffrn_radiation_wavelength 0.71069
_diffrn_reflns_av_R_equivalents 0.0295
_diffrn_reflns_av_sigmaI/netI 0.0642
_diffrn_reflns_limit_h_max 12
_diffrn_reflns_limit_h_min -9
_diffrn_reflns_limit_k_max 13
_diffrn_reflns_limit_k_min -11
_diffrn_reflns_limit_l_max 14
_diffrn_reflns_limit_l_min -15
_diffrn_reflns_number 8670
_diffrn_reflns_theta_full 25.00
_diffrn_reflns_theta_max 29.08
_diffrn_reflns_theta_min 3.40
_exptl_absorpt_coefficient_mu 0.815
_exptl_absorpt_correction_T_max 0.9157
_exptl_absorpt_correction_T_min 0.7920
_exptl_absorpt_correction_type multi-scan
_exptl_absorpt_process_details
;
CrysAlis (Oxford Diffraction, 2006)
;
_exptl_crystal_colour pink
_exptl_crystal_density_diffrn 1.626
_exptl_crystal_density_method 'not measured'
_exptl_crystal_description needle
_exptl_crystal_F_000 576
_exptl_crystal_size_max 0.30
_exptl_crystal_size_mid 0.14
_exptl_crystal_size_min 0.11
_refine_diff_density_max 0.751
_refine_diff_density_min -0.466
_refine_diff_density_rms 0.079
_refine_ls_extinction_method none
_refine_ls_goodness_of_fit_ref 1.042
_refine_ls_hydrogen_treatment constr
_refine_ls_matrix_type full
_refine_ls_number_parameters 343
_refine_ls_number_reflns 5195
_refine_ls_number_restraints 0
_refine_ls_restrained_S_all 1.042
_refine_ls_R_factor_all 0.0804
_refine_ls_R_factor_gt 0.0555
_refine_ls_shift/su_max 0.000
_refine_ls_shift/su_mean 0.000
_refine_ls_structure_factor_coef Fsqd
_refine_ls_weighting_details 'calc w=1/[\s^2^(Fo^2^)+(0.0457P)^2^+1.2206P] where P=(Fo^2^+2Fc^2^)/3'
_refine_ls_weighting_scheme calc
_refine_ls_wR_factor_gt 0.1185
_refine_ls_wR_factor_ref 0.1339
_reflns_number_gt 3885
_reflns_number_total 5195
_reflns_threshold_expression >2\s(I)
_cod_data_source_file c3ce26874h.txt
_cod_data_source_block Compound-6
_cod_depositor_comments
;
The following automatic conversions were performed:

'_symmetry_cell_setting' value 'Triclinic' changed to 'triclinic'
according to /home/saulius/struct/CIF-dictionaries/cif_core.dic
dictionary named 'cif_core.dic' version 2.4.2 from 2011-04-26.

Automatic conversion script
Id: cif_fix_values 1891 2012-01-12 08:04:46Z andrius 
;
_cod_original_cell_volume 1142.78(43)
_cod_original_sg_symbol_Hall -p1
_cod_original_sg_symbol_H-M p-1
_cod_database_code 7209287

loop_
_symmetry_equiv_pos_as_xyz
'x, y, z'
'-x, -y, -z'

loop_
_atom_site_label
_atom_site_type_symbol
_atom_site_fract_x
_atom_site_fract_y
_atom_site_fract_z
_atom_site_U_iso_or_equiv
_atom_site_adp_type
_atom_site_occupancy
_atom_site_symmetry_multiplicity
_atom_site_calc_flag
_atom_site_refinement_flags
Co1 Co -0.15106(5) 0.26932(4) 0.07703(4) 0.02738(14) Uani 1 1 d .
C1 C -0.0214(3) -0.4011(3) 0.3888(3) 0.0238(7) Uani 1 1 d .
C2 C -0.1234(3) -0.4738(3) 0.4577(3) 0.0236(6) Uani 1 1 d .
C3 C -0.1025(3) -0.5736(3) 0.5689(3) 0.0242(7) Uani 1 1 d .
C4 C -0.0429(4) -0.2996(3) 0.2661(3) 0.0277(7) Uani 1 1 d .
H4A H 0.0474 -0.3108 0.2098 0.033 Uiso 1 1 calc R
H4B H -0.1098 -0.3218 0.2380 0.033 Uiso 1 1 calc R
C5 C -0.0542(4) -0.0466(3) 0.1839(3) 0.0267(7) Uani 1 1 d .
H5 H 0.0266 -0.0511 0.1231 0.032 Uiso 1 1 calc R
C6 C -0.2439(4) 0.0231(4) 0.2972(3) 0.0371(8) Uani 1 1 d .
H6 H -0.3232 0.0824 0.3299 0.044 Uiso 1 1 calc R
C7 C -0.2637(3) -0.4362(3) 0.4176(3) 0.0282(7) Uani 1 1 d .
H7A H -0.3371 -0.4550 0.4888 0.034 Uiso 1 1 calc R
H7B H -0.2890 -0.3377 0.3774 0.034 Uiso 1 1 calc R
C8 C -0.1679(4) -0.5844(3) 0.2726(3) 0.0317(7) Uani 1 1 d .
H8 H -0.0707 -0.6097 0.2727 0.038 Uiso 1 1 calc R
C9 C -0.3620(5) -0.5530(6) 0.2342(5) 0.0664(15) Uani 1 1 d .
H9 H -0.4309 -0.5537 0.1982 0.080 Uiso 1 1 calc R
C10 C -0.2142(4) -0.6504(3) 0.6447(3) 0.0312(7) Uani 1 1 d .
H10A H -0.1894 -0.7028 0.7232 0.037 Uiso 1 1 calc R
H10B H -0.3057 -0.5841 0.6567 0.037 Uiso 1 1 calc R
C11 C -0.3464(4) -0.7488(5) 0.5691(4) 0.0479(10) Uani 1 1 d .
H11 H -0.4353 -0.6875 0.5820 0.058 Uiso 1 1 calc R
C12 C -0.1805(6) -0.9099(6) 0.5252(6) 0.0826(18) Uani 1 1 d .
H12 H -0.1316 -0.9882 0.5005 0.099 Uiso 1 1 calc R
C13 C 0.2961(3) 0.2078(3) -0.0248(3) 0.0282(7) Uani 1 1 d .
C14 C 0.3927(3) 0.2445(3) 0.0091(3) 0.0287(7) Uani 1 1 d .
H14 H 0.3601 0.2934 0.0651 0.034 Uiso 1 1 calc R
C15 C 0.5377(3) 0.2097(3) -0.0388(3) 0.0264(7) Uani 1 1 d .
C16 C 0.5852(4) 0.1374(3) -0.1227(3) 0.0295(7) Uani 1 1 d .
H16 H 0.6820 0.1134 -0.1555 0.035 Uiso 1 1 calc R
C17 C 0.4892(4) 0.1009(4) -0.1577(3) 0.0344(8) Uani 1 1 d .
H17 H 0.5213 0.0536 -0.2149 0.041 Uiso 1 1 calc R
C18 C 0.3460(4) 0.1345(3) -0.1080(3) 0.0321(7) Uani 1 1 d .
H18 H 0.2821 0.1078 -0.1304 0.039 Uiso 1 1 calc R
C19 C 0.1396(4) 0.2404(3) 0.0306(3) 0.0348(8) Uani 1 1 d .
C20 C 0.6446(4) 0.2400(3) 0.0038(3) 0.0280(7) Uani 1 1 d .
N1 N -0.1450(3) 0.0692(3) 0.2028(2) 0.0300(6) Uani 1 1 d .
N2 N -0.0964(3) -0.1550(3) 0.2652(2) 0.0250(6) Uani 1 1 d .
N3 N -0.2198(3) -0.1113(3) 0.3396(2) 0.0378(7) Uani 1 1 d .
N4 N -0.2251(3) -0.6204(3) 0.2090(2) 0.0305(6) Uani 1 1 d .
N5 N -0.2660(3) -0.5078(3) 0.3366(2) 0.0263(6) Uani 1 1 d .
N6 N -0.3933(4) -0.4860(5) 0.3125(4) 0.0675(12) Uani 1 1 d .
N7 N -0.3207(5) -0.8520(5) 0.5275(4) 0.0733(13) Uani 1 1 d .
N8 N -0.2281(3) -0.7439(3) 0.5904(2) 0.0318(6) Uani 1 1 d .
N9 N -0.1180(4) -0.8461(4) 0.5609(4) 0.0715(12) Uani 1 1 d .
O1 O 0.0603(3) 0.1908(3) 0.0062(2) 0.0408(6) Uani 1 1 d .
O2 O 0.0938(3) 0.3140(3) 0.0985(3) 0.0613(9) Uani 1 1 d .
O3 O 0.6052(3) 0.2959(3) 0.0865(2) 0.0418(6) Uani 1 1 d .
O4 O 0.7750(2) 0.2066(2) -0.0418(2) 0.0347(6) Uani 1 1 d .
O1W O -0.1535(3) 0.4520(2) -0.0658(2) 0.0400(6) Uani 1 1 d .
H1B H -0.1376 0.5230 -0.0631 0.060 Uiso 1 1 d R
H1A H -0.2118 0.4819 -0.1131 0.060 Uiso 1 1 d R
O2W O 0.1627(13) -0.7630(11) 0.3555(10) 0.139(4) Uani 0.50 1 d P
O3W O 0.4080(8) -0.7988(9) 0.4316(6) 0.100(3) Uani 0.50 1 d P
O4W O 0.3434(3) 0.4131(4) 0.2192(3) 0.0682(9) Uani 1 1 d .

loop_
_atom_site_aniso_label
_atom_site_aniso_U_11
_atom_site_aniso_U_22
_atom_site_aniso_U_33
_atom_site_aniso_U_23
_atom_site_aniso_U_13
_atom_site_aniso_U_12
Co1 0.0297(3) 0.0242(2) 0.0296(2) -0.01045(17) -0.00713(17) -0.00498(18)
C1 0.0313(18) 0.0204(15) 0.0204(14) -0.0087(11) -0.0051(12) -0.0046(13)
C2 0.0275(17) 0.0223(15) 0.0227(15) -0.0106(12) -0.0067(12) -0.0025(13)
C3 0.0286(17) 0.0229(15) 0.0229(15) -0.0110(12) -0.0010(12) -0.0078(13)
C4 0.0364(19) 0.0236(16) 0.0235(16) -0.0062(12) -0.0083(13) -0.0073(14)
C5 0.0278(17) 0.0234(16) 0.0278(16) -0.0046(12) -0.0061(13) -0.0078(13)
C6 0.041(2) 0.0291(18) 0.0349(19) -0.0147(14) 0.0022(15) -0.0045(16)
C7 0.0280(18) 0.0281(16) 0.0298(17) -0.0121(13) -0.0070(13) -0.0037(14)
C8 0.0237(17) 0.0351(19) 0.0396(19) -0.0172(15) -0.0081(14) -0.0036(14)
C9 0.031(2) 0.104(4) 0.096(4) -0.078(3) -0.014(2) -0.003(2)
C10 0.035(2) 0.0319(18) 0.0289(17) -0.0105(13) -0.0029(14) -0.0128(15)
C11 0.036(2) 0.071(3) 0.051(2) -0.033(2) 0.0002(17) -0.023(2)
C12 0.074(4) 0.078(4) 0.126(5) -0.074(4) -0.023(3) -0.004(3)
C13 0.0219(17) 0.0266(16) 0.0367(18) -0.0077(13) -0.0091(13) -0.0062(13)
C14 0.0235(17) 0.0309(17) 0.0359(17) -0.0157(14) -0.0046(13) -0.0068(14)
C15 0.0241(17) 0.0275(16) 0.0312(17) -0.0083(13) -0.0067(13) -0.0106(13)
C16 0.0231(17) 0.0343(18) 0.0285(17) -0.0105(13) -0.0024(13) -0.0053(14)
C17 0.040(2) 0.0375(19) 0.0310(18) -0.0146(14) -0.0062(14) -0.0118(16)
C18 0.0287(19) 0.0347(18) 0.0403(19) -0.0102(14) -0.0147(14) -0.0114(15)
C19 0.0242(18) 0.0276(18) 0.045(2) 0.0001(15) -0.0101(15) -0.0072(14)
C20 0.0269(18) 0.0286(17) 0.0316(17) -0.0049(13) -0.0101(13) -0.0116(14)
N1 0.0352(16) 0.0246(14) 0.0297(14) -0.0088(11) -0.0065(12) -0.0063(12)
N2 0.0298(15) 0.0230(13) 0.0223(13) -0.0082(10) -0.0053(10) -0.0052(11)
N3 0.0441(19) 0.0338(16) 0.0286(15) -0.0109(12) 0.0040(12) -0.0093(14)
N4 0.0251(15) 0.0368(16) 0.0360(15) -0.0183(12) -0.0072(11) -0.0066(12)
N5 0.0243(14) 0.0302(14) 0.0287(14) -0.0117(11) -0.0084(11) -0.0064(11)
N6 0.0243(18) 0.108(3) 0.103(3) -0.083(3) -0.0137(18) 0.0001(19)
N7 0.062(3) 0.102(3) 0.091(3) -0.062(3) 0.004(2) -0.044(3)
N8 0.0325(16) 0.0335(15) 0.0336(15) -0.0123(12) -0.0050(12) -0.0125(13)
N9 0.052(3) 0.069(3) 0.112(3) -0.062(3) -0.023(2) 0.008(2)
O1 0.0237(13) 0.0444(15) 0.0517(15) -0.0013(11) -0.0129(11) -0.0153(11)
O2 0.0328(16) 0.0613(19) 0.095(2) -0.0473(18) 0.0168(15) -0.0174(14)
O3 0.0340(15) 0.0550(16) 0.0510(15) -0.0297(13) -0.0091(11) -0.0133(12)
O4 0.0202(12) 0.0427(14) 0.0432(14) -0.0121(11) -0.0069(10) -0.0109(10)
O1W 0.0509(17) 0.0257(12) 0.0431(14) -0.0061(10) -0.0154(12) -0.0087(11)
O2W 0.149(10) 0.113(8) 0.128(8) -0.013(6) 0.003(7) -0.052(7)
O3W 0.064(5) 0.135(7) 0.042(4) 0.008(4) 0.015(3) -0.011(5)
O4W 0.054(2) 0.085(2) 0.081(2) -0.0469(19) -0.0220(17) -0.0052(17)

loop_
_atom_type_symbol
_atom_type_description
_atom_type_scat_dispersion_real
_atom_type_scat_dispersion_imag
_atom_type_scat_source
C C 0.0033 0.0016 'International Tables Vol C Tables 4.2.6.8 and 6.1.1.4'
H H 0.0000 0.0000 'International Tables Vol C Tables 4.2.6.8 and 6.1.1.4'
N N 0.0061 0.0033 'International Tables Vol C Tables 4.2.6.8 and 6.1.1.4'
O O 0.0106 0.0060 'International Tables Vol C Tables 4.2.6.8 and 6.1.1.4'
Co Co 0.3494 0.9721 'International Tables Vol C Tables 4.2.6.8 and 6.1.1.4'

loop_
_geom_angle_atom_site_label_1
_geom_angle_atom_site_label_2
_geom_angle_atom_site_label_3
_geom_angle
_geom_angle_site_symmetry_1
_geom_angle_site_symmetry_3
O1 Co1 O1W 89.40(10) . .
O1 Co1 N1 87.28(10) . .
O1W Co1 N1 171.48(10) . .
O1 Co1 N4 125.64(11) . 1_565
O1W Co1 N4 92.01(10) . 1_565
N1 Co1 N4 96.30(11) . 1_565
O1 Co1 O4 91.50(10) . 1_455
O1W Co1 O4 84.10(10) . 1_455
N1 Co1 O4 88.14(10) . 1_455
N4 Co1 O4 142.69(10) 1_565 1_455
O1 Co1 O3 148.19(10) . 1_455
O1W Co1 O3 90.87(10) . 1_455
N1 Co1 O3 87.83(10) . 1_455
N4 Co1 O3 86.14(10) 1_565 1_455
O4 Co1 O3 56.93(8) 1_455 1_455
C2 C1 C3 120.0(3) . 2_546
C2 C1 C4 119.5(3) . .
C3 C1 C4 120.5(3) 2_546 .
C1 C2 C3 120.6(3) . .
C1 C2 C7 119.7(3) . .
C3 C2 C7 119.5(3) . .
C1 C3 C2 119.4(3) 2_546 .
C1 C3 C10 119.9(3) 2_546 .
C2 C3 C10 120.7(3) . .
N2 C4 C1 113.9(2) . .
N2 C4 H4A 108.8 . .
C1 C4 H4A 108.8 . .
N2 C4 H4B 108.8 . .
C1 C4 H4B 108.8 . .
H4A C4 H4B 107.7 . .
N2 C5 N1 109.7(3) . .
N2 C5 H5 125.2 . .
N1 C5 H5 125.2 . .
N3 C6 N1 114.9(3) . .
N3 C6 H6 122.6 . .
N1 C6 H6 122.6 . .
N5 C7 C2 116.0(3) . .
N5 C7 H7A 108.3 . .
C2 C7 H7A 108.3 . .
N5 C7 H7B 108.3 . .
C2 C7 H7B 108.3 . .
H7A C7 H7B 107.4 . .
N4 C8 N5 111.4(3) . .
N4 C8 H8 124.3 . .
N5 C8 H8 124.3 . .
N6 C9 N4 115.9(4) . .
N6 C9 H9 122.1 . .
N4 C9 H9 122.1 . .
N8 C10 C3 112.9(3) . .
N8 C10 H10A 109.0 . .
C3 C10 H10A 109.0 . .
N8 C10 H10B 109.0 . .
C3 C10 H10B 109.0 . .
H10A C10 H10B 107.8 . .
N7 C11 N8 110.4(4) . .
N7 C11 H11 124.8 . .
N8 C11 H11 124.8 . .
N9 C12 N7 114.2(4) . .
N9 C12 H12 122.9 . .
N7 C12 H12 122.9 . .
C14 C13 C18 119.0(3) . .
C14 C13 C19 121.3(3) . .
C18 C13 C19 119.7(3) . .
C13 C14 C15 121.1(3) . .
C13 C14 H14 119.4 . .
C15 C14 H14 119.4 . .
C16 C15 C14 119.0(3) . .
C16 C15 C20 119.3(3) . .
C14 C15 C20 121.6(3) . .
C17 C16 C15 120.3(3) . .
C17 C16 H16 119.8 . .
C15 C16 H16 119.8 . .
C18 C17 C16 120.0(3) . .
C18 C17 H17 120.0 . .
C16 C17 H17 120.0 . .
C17 C18 C13 120.6(3) . .
C17 C18 H18 119.7 . .
C13 C18 H18 119.7 . .
O2 C19 O1 122.4(3) . .
O2 C19 C13 119.5(3) . .
O1 C19 C13 118.1(3) . .
O4 C20 O3 119.9(3) . .
O4 C20 C15 119.6(3) . .
O3 C20 C15 120.6(3) . .
C5 N1 C6 103.1(3) . .
C5 N1 Co1 124.1(2) . .
C6 N1 Co1 130.7(2) . .
C5 N2 N3 109.7(3) . .
C5 N2 C4 128.0(3) . .
N3 N2 C4 121.2(3) . .
C6 N3 N2 102.6(3) . .
C8 N4 C9 101.1(3) . .
C8 N4 Co1 137.2(2) . 1_545
C9 N4 Co1 121.4(2) . 1_545
C8 N5 N6 109.2(3) . .
C8 N5 C7 134.9(3) . .
N6 N5 C7 115.7(3) . .
C9 N6 N5 102.3(3) . .
C11 N7 C12 103.3(4) . .
C11 N8 N9 109.9(3) . .
C11 N8 C10 127.0(3) . .
N9 N8 C10 122.9(3) . .
C12 N9 N8 102.2(4) . .
C19 O1 Co1 110.2(2) . .
C20 O3 Co1 87.6(2) . 1_655
C20 O4 Co1 95.5(2) . 1_655
Co1 O1W H1B 124.4 . .
Co1 O1W H1A 121.7 . .
H1B O1W H1A 105.7 . .

loop_
_geom_bond_atom_site_label_1
_geom_bond_atom_site_label_2
_geom_bond_distance
_geom_bond_site_symmetry_2
Co1 O1 2.069(3) .
Co1 O1W 2.092(3) .
Co1 N1 2.131(3) .
Co1 N4 2.157(3) 1_565
Co1 O4 2.194(2) 1_455
Co1 O3 2.363(3) 1_455
C1 C2 1.396(4) .
C1 C3 1.400(4) 2_546
C1 C4 1.516(4) .
C2 C3 1.405(4) .
C2 C7 1.516(4) .
C3 C1 1.400(4) 2_546
C3 C10 1.512(5) .
C4 N2 1.466(4) .
C4 H4A 0.9700 .
C4 H4B 0.9700 .
C5 N2 1.330(4) .
C5 N1 1.330(4) .
C5 H5 0.9300 .
C6 N3 1.309(4) .
C6 N1 1.347(4) .
C6 H6 0.9300 .
C7 N5 1.468(4) .
C7 H7A 0.9700 .
C7 H7B 0.9700 .
C8 N4 1.313(4) .
C8 N5 1.320(4) .
C8 H8 0.9300 .
C9 N6 1.306(5) .
C9 N4 1.334(5) .
C9 H9 0.9300 .
C10 N8 1.456(4) .
C10 H10A 0.9700 .
C10 H10B 0.9700 .
C11 N7 1.307(5) .
C11 N8 1.321(5) .
C11 H11 0.9300 .
C12 N9 1.321(6) .
C12 N7 1.342(7) .
C12 H12 0.9300 .
C13 C14 1.383(5) .
C13 C18 1.387(5) .
C13 C19 1.506(5) .
C14 C15 1.388(4) .
C14 H14 0.9300 .
C15 C16 1.388(4) .
C15 C20 1.500(4) .
C16 C17 1.383(5) .
C16 H16 0.9300 .
C17 C18 1.377(5) .
C17 H17 0.9300 .
C18 H18 0.9300 .
C19 O2 1.240(5) .
C19 O1 1.253(4) .
C20 O4 1.258(4) .
C20 O3 1.258(4) .
N2 N3 1.363(4) .
N4 Co1 2.157(3) 1_545
N5 N6 1.332(4) .
N8 N9 1.346(4) .
O3 Co1 2.363(3) 1_655
O4 Co1 2.194(2) 1_655
O1W H1B 0.8486 .
O1W H1A 0.8463 .

loop_
_geom_hbond_atom_site_label_D
_geom_hbond_atom_site_label_H
_geom_hbond_atom_site_label_A
_geom_hbond_distance_DH
_geom_hbond_distance_HA
_geom_hbond_distance_DA
_geom_hbond_angle_DHA
_geom_hbond_site_symmetry_A
O1W H1A O4W 0.85 1.91 2.740(4) 167.7 2_565
O1W H1B O2 0.85 3.21 3.272(4) 86.8 .

loop_
_geom_torsion_atom_site_label_1
_geom_torsion_atom_site_label_2
_geom_torsion_atom_site_label_3
_geom_torsion_atom_site_label_4
_geom_torsion
_geom_torsion_site_symmetry_1
_geom_torsion_site_symmetry_4
C3 C1 C2 C3 -0.6(5) 2_546 .
C4 C1 C2 C3 176.7(3) . .
C3 C1 C2 C7 174.0(3) 2_546 .
C4 C1 C2 C7 -8.8(4) . .
C1 C2 C3 C1 0.6(5) . 2_546
C7 C2 C3 C1 -174.0(3) . 2_546
C1 C2 C3 C10 178.7(3) . .
C7 C2 C3 C10 4.2(4) . .
C2 C1 C4 N2 101.2(3) . .
C3 C1 C4 N2 -81.6(4) 2_546 .
C1 C2 C7 N5 89.3(4) . .
C3 C2 C7 N5 -96.1(3) . .
C1 C3 C10 N8 -113.6(3) 2_546 .
C2 C3 C10 N8 68.2(4) . .
C18 C13 C14 C15 0.2(5) . .
C19 C13 C14 C15 177.5(3) . .
C13 C14 C15 C16 0.4(5) . .
C13 C14 C15 C20 -175.6(3) . .
C14 C15 C16 C17 0.0(5) . .
C20 C15 C16 C17 176.0(3) . .
C15 C16 C17 C18 -1.0(5) . .
C16 C17 C18 C13 1.5(5) . .
C14 C13 C18 C17 -1.1(5) . .
C19 C13 C18 C17 -178.5(3) . .
C14 C13 C19 O2 7.7(5) . .
C18 C13 C19 O2 -175.0(3) . .
C14 C13 C19 O1 -172.0(3) . .
C18 C13 C19 O1 5.3(5) . .
C16 C15 C20 O4 4.0(5) . .
C14 C15 C20 O4 179.9(3) . .
C16 C15 C20 O3 -174.5(3) . .
C14 C15 C20 O3 1.4(5) . .
N2 C5 N1 C6 -1.4(4) . .
N2 C5 N1 Co1 -166.4(2) . .
N3 C6 N1 C5 1.4(4) . .
N3 C6 N1 Co1 165.1(2) . .
O1 Co1 N1 C5 -24.1(3) . .
N4 Co1 N1 C5 -149.7(3) 1_565 .
O4 Co1 N1 C5 67.5(3) 1_455 .
O3 Co1 N1 C5 124.4(3) 1_455 .
O1 Co1 N1 C6 175.2(3) . .
N4 Co1 N1 C6 49.6(3) 1_565 .
O4 Co1 N1 C6 -93.2(3) 1_455 .
O3 Co1 N1 C6 -36.3(3) 1_455 .
N1 C5 N2 N3 1.0(4) . .
N1 C5 N2 C4 168.8(3) . .
C1 C4 N2 C5 137.2(3) . .
C1 C4 N2 N3 -56.2(4) . .
N1 C6 N3 N2 -0.8(4) . .
C5 N2 N3 C6 -0.1(4) . .
C4 N2 N3 C6 -168.9(3) . .
N5 C8 N4 C9 3.6(4) . .
N5 C8 N4 Co1 176.1(2) . 1_545
N6 C9 N4 C8 -3.6(6) . .
N6 C9 N4 Co1 -177.7(4) . 1_545
N4 C8 N5 N6 -2.5(4) . .
N4 C8 N5 C7 -177.1(3) . .
C2 C7 N5 C8 -12.9(5) . .
C2 C7 N5 N6 172.8(3) . .
N4 C9 N6 N5 2.2(6) . .
C8 N5 N6 C9 0.2(5) . .
C7 N5 N6 C9 175.9(4) . .
N8 C11 N7 C12 0.2(6) . .
N9 C12 N7 C11 -1.2(7) . .
N7 C11 N8 N9 0.8(5) . .
N7 C11 N8 C10 -175.4(3) . .
C3 C10 N8 C11 -126.8(4) . .
C3 C10 N8 N9 57.5(5) . .
N7 C12 N9 N8 1.6(7) . .
C11 N8 N9 C12 -1.4(5) . .
C10 N8 N9 C12 174.9(4) . .
O2 C19 O1 Co1 6.9(4) . .
C13 C19 O1 Co1 -173.4(2) . .
O1W Co1 O1 C19 78.1(2) . .
N1 Co1 O1 C19 -109.7(2) . .
N4 Co1 O1 C19 -13.9(3) 1_565 .
O4 Co1 O1 C19 162.2(2) 1_455 .
O3 Co1 O1 C19 168.8(2) 1_455 .
O4 C20 O3 Co1 -2.6(3) . 1_655
C15 C20 O3 Co1 175.8(3) . 1_655
O3 C20 O4 Co1 2.8(3) . 1_655
C15 C20 O4 Co1 -175.6(2) . 1_655
